data_1513915
loop_
_publ_author_name
'Ghavimi, Bahman'
'Magnus, Philip'

_publ_section_title
;
 Total synthesis of 8,14-dihydromorphinandienone alkaloids.
;
_journal_issue 6
_journal_name_full 'Organic letters'
_journal_page_first 1708
_journal_page_last 1711
_journal_paper_doi 10.1021/ol500368p
_journal_volume 16
_journal_year 2014
_chemical_formula_moiety 'C20 H26 N O5 1+, Cl 1-'
_chemical_formula_sum 'C20 H26 Cl N O5'
_chemical_formula_weight 395.87
_chemical_name_systematic
;
 ?
;
_space_group_IT_number 14
_symmetry_cell_setting monoclinic
_symmetry_space_group_name_Hall '-P 2ybc'
_symmetry_space_group_name_H-M 'P 1 21/c 1'
_atom_sites_solution_hydrogens geom
_atom_sites_solution_primary direct
_atom_sites_solution_secondary difmap
_audit_creation_method SHELXL-97
_cell_angle_alpha 90.00
_cell_angle_beta 100.641(6)
_cell_angle_gamma 90.00
_cell_formula_units_Z 4
_cell_length_a 9.626(4)
_cell_length_b 15.695(6)
_cell_length_c 12.703(5)
_cell_measurement_reflns_used 5685
_cell_measurement_temperature 100(2)
_cell_measurement_theta_max 27.5
_cell_measurement_theta_min 2.1
_cell_volume 1886.2(13)
_computing_cell_refinement 'CrystalClear (Rigaku Inc., 2008)'
_computing_data_collection 'CrystalClear (Rigaku Inc., 2008)'
_computing_data_reduction 'CrystalClear (Rigaku Inc., 2008)'
_computing_molecular_graphics 'XP SHELXTL/PC, Siemens Analytical'
_computing_publication_material 'XP SHELXTL/PC, Siemens Analytical'
_computing_structure_refinement 'Shelxl97 (Sheldrick, 2008)'
_computing_structure_solution
;

SIR97 - Altomare A., Burla M.C., Camalli M., Cascarano G.L., Giacovazzo C., 
Guagliardi A., Moliterni A.G.G., Polidori G.,Spagna R.
;
_diffrn_ambient_temperature 100(2)
_diffrn_measured_fraction_theta_full 1.000
_diffrn_measured_fraction_theta_max 1.000
_diffrn_measurement_device_type 'Rigaku AFC-12 with Saturn 724+ CCD'
_diffrn_measurement_method \w-scans
_diffrn_radiation_monochromator graphite
_diffrn_radiation_source 'fine-focus sealed tube'
_diffrn_radiation_type MoK\a
_diffrn_radiation_wavelength 0.71075
_diffrn_reflns_av_R_equivalents 0.0444
_diffrn_reflns_av_sigmaI/netI 0.0247
_diffrn_reflns_limit_h_max 12
_diffrn_reflns_limit_h_min -12
_diffrn_reflns_limit_k_max 20
_diffrn_reflns_limit_k_min -20
_diffrn_reflns_limit_l_max 16
_diffrn_reflns_limit_l_min -16
_diffrn_reflns_number 38493
_diffrn_reflns_theta_full 27.50
_diffrn_reflns_theta_max 27.50
_diffrn_reflns_theta_min 2.08
_exptl_absorpt_coefficient_mu 0.235
_exptl_absorpt_correction_T_max 1.00
_exptl_absorpt_correction_T_min 0.870
_exptl_absorpt_correction_type multi-scan
_exptl_absorpt_process_details
;
Abscor. T. Higashi (2001). The Rigaku Corporation, Tokyo, Japan.
;
_exptl_crystal_colour colorless
_exptl_crystal_density_diffrn 1.394
_exptl_crystal_density_method 'not measured'
_exptl_crystal_description needle
_exptl_crystal_F_000 840
_exptl_crystal_size_max 0.32
_exptl_crystal_size_mid 0.08
_exptl_crystal_size_min 0.04
_refine_diff_density_max 0.284
_refine_diff_density_min -0.233
_refine_diff_density_rms 0.051
_refine_ls_extinction_method none
_refine_ls_goodness_of_fit_ref 1.199
_refine_ls_hydrogen_treatment mixed
_refine_ls_matrix_type full
_refine_ls_number_parameters 259
_refine_ls_number_reflns 4337
_refine_ls_number_restraints 0
_refine_ls_restrained_S_all 1.199
_refine_ls_R_factor_all 0.0563
_refine_ls_R_factor_gt 0.0523
_refine_ls_shift/su_max 0.001
_refine_ls_shift/su_mean 0.000
_refine_ls_structure_factor_coef Fsqd
_refine_ls_weighting_details 'calc w=1/[\s^2^(Fo^2^)+(0.0552P)^2^+0.6756P] where P=(Fo^2^+2Fc^2^)/3'
_refine_ls_weighting_scheme calc
_refine_ls_wR_factor_gt 0.1201
_refine_ls_wR_factor_ref 0.1226
_reflns_number_gt 4155
_reflns_number_total 4337
_reflns_threshold_expression >2sigma(I)
_cod_data_source_file ol500368p_si_006.cif
_cod_data_source_block shelxl
_cod_depositor_comments
;
The following automatic conversions were performed:

'_symmetry_cell_setting' value 'Monoclinic' changed to 'monoclinic'
according to
/usr/data/users/saulius/crontab/automatic-downloads/current/ACS/lib/dictionaries/cif_core.dic
dictionary named 'cif_core.dic' version 2.4.2 from 2011-04-26.

Automatic conversion script
Id: cif_fix_values 2281 2013-09-26 08:29:07Z andrius 
;
_cod_original_sg_symbol_H-M P21/c
_cod_database_code 1513915

loop_
_symmetry_equiv_pos_as_xyz
'x, y, z'
'-x, y+1/2, -z+1/2'
'-x, -y, -z'
'x, -y-1/2, z-1/2'

loop_
_atom_site_label
_atom_site_type_symbol
_atom_site_fract_x
_atom_site_fract_y
_atom_site_fract_z
_atom_site_U_iso_or_equiv
_atom_site_adp_type
_atom_site_occupancy
_atom_site_symmetry_multiplicity
_atom_site_calc_flag
_atom_site_refinement_flags
C1 C 0.82935(18) 0.16996(10) 0.32581(13) 0.0187(3) Uani 1 1 d .
C2 C 0.95900(18) 0.20163(11) 0.30482(13) 0.0202(3) Uani 1 1 d .
C3 C 1.01751(18) 0.27387(11) 0.35831(14) 0.0227(4) Uani 1 1 d .
H3 H 1.1029 0.2968 0.3429 0.027 Uiso 1 1 calc R
C4 C 0.95183(19) 0.31278(11) 0.43426(14) 0.0224(4) Uani 1 1 d .
H4 H 0.9915 0.3629 0.4695 0.027 Uiso 1 1 calc R
C5 C 0.82910(18) 0.27898(10) 0.45898(13) 0.0195(3) Uani 1 1 d .
C6 C 0.75853(19) 0.31591(11) 0.54408(14) 0.0218(4) Uani 1 1 d .
H6A H 0.7968 0.3736 0.5631 0.026 Uiso 1 1 calc R
H6B H 0.7793 0.2799 0.6091 0.026 Uiso 1 1 calc R
C7 C 0.59906(18) 0.32143(10) 0.50618(13) 0.0199(3) Uani 1 1 d .
H7 H 0.5553 0.3343 0.5699 0.024 Uiso 1 1 calc R
C8 C 0.52936(18) 0.23891(10) 0.45329(13) 0.0191(3) Uani 1 1 d .
H8 H 0.4776 0.2548 0.3803 0.023 Uiso 1 1 calc R
C9 C 0.41936(18) 0.20493(11) 0.51613(13) 0.0207(3) Uani 1 1 d .
H9A H 0.3526 0.2512 0.5251 0.025 Uiso 1 1 calc R
H9B H 0.3647 0.1585 0.4748 0.025 Uiso 1 1 calc R
C10 C 0.48717(18) 0.17189(10) 0.62421(14) 0.0205(3) Uani 1 1 d .
C11 C 0.61902(18) 0.12239(10) 0.62712(13) 0.0197(3) Uani 1 1 d .
C12 C 0.68521(17) 0.11998(10) 0.54345(13) 0.0188(3) Uani 1 1 d .
H12 H 0.7682 0.0862 0.5498 0.023 Uiso 1 1 calc R
C13 C 0.63663(17) 0.16772(10) 0.43852(13) 0.0180(3) Uani 1 1 d .
C14 C 0.56650(18) 0.10475(11) 0.35018(14) 0.0204(3) Uani 1 1 d .
H14A H 0.5017 0.0667 0.3803 0.025 Uiso 1 1 calc R
H14B H 0.5094 0.1375 0.2909 0.025 Uiso 1 1 calc R
C15 C 0.67291(18) 0.05091(11) 0.30582(13) 0.0203(3) Uani 1 1 d .
H15 H 0.6208 0.0145 0.2469 0.024 Uiso 1 1 calc R
C16 C 0.76648(17) 0.20656(10) 0.40452(12) 0.0180(3) Uani 1 1 d .
C17 C 1.15149(19) 0.18529(12) 0.21346(15) 0.0268(4) Uani 1 1 d .
H17A H 1.1418 0.2435 0.1851 0.040 Uiso 1 1 calc R
H17B H 1.1843 0.1477 0.1615 0.040 Uiso 1 1 calc R
H17C H 1.2202 0.1847 0.2808 0.040 Uiso 1 1 calc R
C18 C 0.7926(2) 0.03721(12) 0.73830(15) 0.0276(4) Uani 1 1 d .
H18A H 0.7869 -0.0079 0.6843 0.041 Uiso 1 1 calc R
H18B H 0.8121 0.0119 0.8100 0.041 Uiso 1 1 calc R
H18C H 0.8688 0.0768 0.7305 0.041 Uiso 1 1 calc R
C19 C 0.8456(2) -0.05685(12) 0.34882(15) 0.0272(4) Uani 1 1 d .
H19A H 0.9154 -0.0220 0.3196 0.033 Uiso 1 1 calc R
H19B H 0.7969 -0.0947 0.2913 0.033 Uiso 1 1 calc R
C20 C 0.9185(2) -0.10877(12) 0.44164(17) 0.0322(4) Uani 1 1 d .
H20A H 0.9676 -0.0708 0.4976 0.048 Uiso 1 1 calc R
H20B H 0.9872 -0.1469 0.4178 0.048 Uiso 1 1 calc R
H20C H 0.8485 -0.1426 0.4703 0.048 Uiso 1 1 calc R
N1 N 0.56557(17) 0.39382(9) 0.42875(12) 0.0204(3) Uani 1 1 d .
O1 O 0.77158(13) 0.10221(7) 0.26331(9) 0.0215(3) Uani 1 1 d .
O2 O 1.01780(13) 0.15607(8) 0.23240(10) 0.0242(3) Uani 1 1 d .
O3 O 0.43762(13) 0.18222(8) 0.70501(10) 0.0270(3) Uani 1 1 d .
O4 O 0.66104(13) 0.08238(8) 0.72379(9) 0.0235(3) Uani 1 1 d .
O5 O 0.74440(12) -0.00242(7) 0.38665(9) 0.0219(3) Uani 1 1 d .
Cl1 Cl 0.27766(5) 0.43880(3) 0.48280(4) 0.02901(14) Uani 1 1 d .
H1N H 0.586(2) 0.3833(14) 0.3650(18) 0.030(6) Uiso 1 1 d .
H2N H 0.471(3) 0.4071(15) 0.4255(19) 0.038(6) Uiso 1 1 d .
H3N H 0.617(2) 0.4451(16) 0.4521(19) 0.037(6) Uiso 1 1 d .

loop_
_atom_site_aniso_label
_atom_site_aniso_U_11
_atom_site_aniso_U_22
_atom_site_aniso_U_33
_atom_site_aniso_U_23
_atom_site_aniso_U_13
_atom_site_aniso_U_12
C1 0.0228(8) 0.0175(7) 0.0161(7) -0.0002(6) 0.0038(6) -0.0017(6)
C2 0.0202(8) 0.0244(8) 0.0165(7) 0.0025(6) 0.0051(6) 0.0010(6)
C3 0.0188(8) 0.0260(9) 0.0235(8) 0.0046(7) 0.0045(7) -0.0028(7)
C4 0.0241(9) 0.0203(8) 0.0220(8) -0.0006(7) 0.0020(7) -0.0037(7)
C5 0.0212(8) 0.0192(8) 0.0172(7) 0.0007(6) 0.0013(6) -0.0007(6)
C6 0.0260(9) 0.0199(8) 0.0195(8) -0.0028(6) 0.0043(7) -0.0016(7)
C7 0.0263(9) 0.0183(8) 0.0162(7) 0.0000(6) 0.0069(6) -0.0001(6)
C8 0.0212(8) 0.0198(8) 0.0170(7) 0.0006(6) 0.0055(6) -0.0002(6)
C9 0.0193(8) 0.0213(8) 0.0227(8) -0.0001(6) 0.0068(7) 0.0007(6)
C10 0.0208(8) 0.0195(8) 0.0229(8) -0.0010(6) 0.0085(7) -0.0033(6)
C11 0.0220(8) 0.0194(8) 0.0180(8) 0.0020(6) 0.0041(6) -0.0010(6)
C12 0.0191(8) 0.0182(7) 0.0194(8) 0.0010(6) 0.0045(6) 0.0002(6)
C13 0.0198(8) 0.0189(8) 0.0161(7) -0.0010(6) 0.0056(6) -0.0008(6)
C14 0.0204(8) 0.0207(8) 0.0204(8) -0.0006(6) 0.0045(6) -0.0018(6)
C15 0.0204(8) 0.0210(8) 0.0201(8) -0.0002(6) 0.0053(6) -0.0029(6)
C16 0.0199(8) 0.0187(8) 0.0153(7) 0.0029(6) 0.0032(6) -0.0005(6)
C17 0.0230(9) 0.0309(9) 0.0292(9) 0.0024(8) 0.0117(7) -0.0010(7)
C18 0.0297(10) 0.0307(9) 0.0236(9) 0.0058(7) 0.0079(7) 0.0090(8)
C19 0.0251(9) 0.0258(9) 0.0326(10) -0.0035(8) 0.0104(8) 0.0028(7)
C20 0.0261(10) 0.0261(9) 0.0444(11) 0.0021(8) 0.0065(8) 0.0010(8)
N1 0.0248(8) 0.0185(7) 0.0197(7) 0.0000(6) 0.0091(6) 0.0017(6)
O1 0.0267(6) 0.0217(6) 0.0183(6) -0.0024(5) 0.0096(5) -0.0058(5)
O2 0.0222(6) 0.0297(7) 0.0231(6) -0.0016(5) 0.0103(5) -0.0017(5)
O3 0.0275(7) 0.0329(7) 0.0233(6) -0.0016(5) 0.0120(5) 0.0024(5)
O4 0.0273(7) 0.0263(6) 0.0190(6) 0.0055(5) 0.0098(5) 0.0053(5)
O5 0.0239(6) 0.0202(6) 0.0229(6) 0.0003(5) 0.0076(5) 0.0017(5)
Cl1 0.0251(2) 0.0228(2) 0.0417(3) -0.00391(18) 0.01289(19) -0.00282(16)

loop_
_atom_type_symbol
_atom_type_description
_atom_type_scat_dispersion_real
_atom_type_scat_dispersion_imag
_atom_type_scat_source
C C 0.0033 0.0016 'International Tables Vol C Tables 4.2.6.8 and 6.1.1.4'
H H 0.0000 0.0000 'International Tables Vol C Tables 4.2.6.8 and 6.1.1.4'
N N 0.0061 0.0033 'International Tables Vol C Tables 4.2.6.8 and 6.1.1.4'
O O 0.0106 0.0060 'International Tables Vol C Tables 4.2.6.8 and 6.1.1.4'
Cl Cl 0.1484 0.1585 'International Tables Vol C Tables 4.2.6.8 and 6.1.1.4'

loop_
_geom_angle_atom_site_label_1
_geom_angle_atom_site_label_2
_geom_angle_atom_site_label_3
_geom_angle
O1 C1 C16 123.44(15)
O1 C1 C2 115.98(14)
C16 C1 C2 120.58(15)
O2 C2 C3 125.17(15)
O2 C2 C1 115.62(15)
C3 C2 C1 119.20(15)
C2 C3 C4 120.27(16)
C2 C3 H3 119.9
C4 C3 H3 119.9
C5 C4 C3 120.44(16)
C5 C4 H4 119.8
C3 C4 H4 119.8
C4 C5 C16 120.30(16)
C4 C5 C6 122.44(15)
C16 C5 C6 117.25(15)
C5 C6 C7 111.04(14)
C5 C6 H6A 109.4
C7 C6 H6A 109.4
C5 C6 H6B 109.4
C7 C6 H6B 109.4
H6A C6 H6B 108.0
N1 C7 C6 109.42(14)
N1 C7 C8 108.96(14)
C6 C7 C8 114.76(14)
N1 C7 H7 107.8
C6 C7 H7 107.8
C8 C7 H7 107.8
C9 C8 C7 110.44(13)
C9 C8 C13 110.49(13)
C7 C8 C13 114.05(14)
C9 C8 H8 107.2
C7 C8 H8 107.2
C13 C8 H8 107.2
C10 C9 C8 111.78(14)
C10 C9 H9A 109.3
C8 C9 H9A 109.3
C10 C9 H9B 109.3
C8 C9 H9B 109.3
H9A C9 H9B 107.9
O3 C10 C11 120.97(16)
O3 C10 C9 123.55(16)
C11 C10 C9 115.45(14)
C12 C11 O4 126.42(16)
C12 C11 C10 121.77(15)
O4 C11 C10 111.81(14)
C11 C12 C13 124.52(15)
C11 C12 H12 117.7
C13 C12 H12 117.7
C16 C13 C12 108.01(13)
C16 C13 C14 108.65(13)
C12 C13 C14 109.94(13)
C16 C13 C8 110.14(13)
C12 C13 C8 110.52(13)
C14 C13 C8 109.54(13)
C15 C14 C13 112.97(14)
C15 C14 H14A 109.0
C13 C14 H14A 109.0
C15 C14 H14B 109.0
C13 C14 H14B 109.0
H14A C14 H14B 107.8
O5 C15 O1 110.08(13)
O5 C15 C14 109.56(14)
O1 C15 C14 111.69(14)
O5 C15 H15 108.5
O1 C15 H15 108.5
C14 C15 H15 108.5
C1 C16 C5 119.03(15)
C1 C16 C13 121.96(15)
C5 C16 C13 118.91(14)
O2 C17 H17A 109.5
O2 C17 H17B 109.5
H17A C17 H17B 109.5
O2 C17 H17C 109.5
H17A C17 H17C 109.5
H17B C17 H17C 109.5
O4 C18 H18A 109.5
O4 C18 H18B 109.5
H18A C18 H18B 109.5
O4 C18 H18C 109.5
H18A C18 H18C 109.5
H18B C18 H18C 109.5
O5 C19 C20 107.87(15)
O5 C19 H19A 110.1
C20 C19 H19A 110.1
O5 C19 H19B 110.1
C20 C19 H19B 110.1
H19A C19 H19B 108.4
C19 C20 H20A 109.5
C19 C20 H20B 109.5
H20A C20 H20B 109.5
C19 C20 H20C 109.5
H20A C20 H20C 109.5
H20B C20 H20C 109.5
C7 N1 H1N 113.7(14)
C7 N1 H2N 106.9(15)
H1N N1 H2N 113(2)
C7 N1 H3N 113.2(14)
H1N N1 H3N 104.3(19)
H2N N1 H3N 106(2)
C1 O1 C15 116.29(12)
C2 O2 C17 116.31(14)
C11 O4 C18 116.68(13)
C15 O5 C19 112.31(13)

loop_
_geom_bond_atom_site_label_1
_geom_bond_atom_site_label_2
_geom_bond_distance
C1 O1 1.3810(19)
C1 C16 1.385(2)
C1 C2 1.414(2)
C2 O2 1.368(2)
C2 C3 1.387(2)
C3 C4 1.389(2)
C3 H3 0.9500
C4 C5 1.383(2)
C4 H4 0.9500
C5 C16 1.407(2)
C5 C6 1.496(2)
C6 C7 1.524(2)
C6 H6A 0.9900
C6 H6B 0.9900
C7 N1 1.498(2)
C7 C8 1.553(2)
C7 H7 1.0000
C8 C9 1.535(2)
C8 C13 1.556(2)
C8 H8 1.0000
C9 C10 1.500(2)
C9 H9A 0.9900
C9 H9B 0.9900
C10 O3 1.220(2)
C10 C11 1.483(2)
C11 C12 1.337(2)
C11 O4 1.372(2)
C12 C13 1.525(2)
C12 H12 0.9500
C13 C16 1.523(2)
C13 C14 1.553(2)
C14 C15 1.515(2)
C14 H14A 0.9900
C14 H14B 0.9900
C15 O5 1.403(2)
C15 O1 1.425(2)
C15 H15 1.0000
C17 O2 1.428(2)
C17 H17A 0.9800
C17 H17B 0.9800
C17 H17C 0.9800
C18 O4 1.433(2)
C18 H18A 0.9800
C18 H18B 0.9800
C18 H18C 0.9800
C19 O5 1.443(2)
C19 C20 1.497(3)
C19 H19A 0.9900
C19 H19B 0.9900
C20 H20A 0.9800
C20 H20B 0.9800
C20 H20C 0.9800
N1 H1N 0.88(2)
N1 H2N 0.92(3)
N1 H3N 0.96(2)

loop_
_geom_hbond_atom_site_label_D
_geom_hbond_atom_site_label_H
_geom_hbond_atom_site_label_A
_geom_hbond_distance_DH
_geom_hbond_distance_HA
_geom_hbond_distance_DA
_geom_hbond_angle_DHA
_geom_hbond_site_symmetry_A
N1 H1N O4 0.88(2) 2.12(2) 2.940(2) 154(2) 4_565
N1 H1N O3 0.88(2) 2.48(2) 3.119(2) 129.4(18) 4_565
N1 H2N Cl1 0.92(3) 2.18(3) 3.0583(19) 158(2) .
N1 H3N Cl1 0.96(2) 2.17(3) 3.1329(18) 174(2) 3_666

loop_
_geom_torsion_atom_site_label_1
_geom_torsion_atom_site_label_2
_geom_torsion_atom_site_label_3
_geom_torsion_atom_site_label_4
_geom_torsion
O1 C1 C2 O2 -6.0(2)
C16 C1 C2 O2 174.35(15)
O1 C1 C2 C3 174.80(15)
C16 C1 C2 C3 -4.8(2)
O2 C2 C3 C4 -176.85(16)
C1 C2 C3 C4 2.2(3)
C2 C3 C4 C5 1.3(3)
C3 C4 C5 C16 -2.4(3)
C3 C4 C5 C6 176.80(16)
C4 C5 C6 C7 136.00(17)
C16 C5 C6 C7 -44.8(2)
C5 C6 C7 N1 -74.95(17)
C5 C6 C7 C8 47.87(19)
N1 C7 C8 C9 -117.27(15)
C6 C7 C8 C9 119.66(15)
N1 C7 C8 C13 117.60(15)
C6 C7 C8 C13 -5.5(2)
C7 C8 C9 C10 -68.60(18)
C13 C8 C9 C10 58.53(18)
C8 C9 C10 O3 140.94(17)
C8 C9 C10 C11 -40.9(2)
O3 C10 C11 C12 -170.79(17)
C9 C10 C11 C12 11.0(2)
O3 C10 C11 O4 8.6(2)
C9 C10 C11 O4 -169.60(14)
O4 C11 C12 C13 -178.13(15)
C10 C11 C12 C13 1.2(3)
C11 C12 C13 C16 137.26(17)
C11 C12 C13 C14 -104.34(19)
C11 C12 C13 C8 16.7(2)
C9 C8 C13 C16 -164.45(13)
C7 C8 C13 C16 -39.34(18)
C9 C8 C13 C12 -45.18(18)
C7 C8 C13 C12 79.93(17)
C9 C8 C13 C14 76.11(16)
C7 C8 C13 C14 -158.79(13)
C16 C13 C14 C15 41.46(18)
C12 C13 C14 C15 -76.55(17)
C8 C13 C14 C15 161.82(13)
C13 C14 C15 O5 64.84(17)
C13 C14 C15 O1 -57.39(18)
O1 C1 C16 C5 -175.81(14)
C2 C1 C16 C5 3.8(2)
O1 C1 C16 C13 7.9(2)
C2 C1 C16 C13 -172.51(15)
C4 C5 C16 C1 -0.2(2)
C6 C5 C16 C1 -179.40(15)
C4 C5 C16 C13 176.21(15)
C6 C5 C16 C13 -3.0(2)
C12 C13 C16 C1 101.37(17)
C14 C13 C16 C1 -17.9(2)
C8 C13 C16 C1 -137.85(16)
C12 C13 C16 C5 -74.91(18)
C14 C13 C16 C5 165.87(14)
C8 C13 C16 C5 45.88(19)
C16 C1 O1 C15 -22.0(2)
C2 C1 O1 C15 158.39(14)
O5 C15 O1 C1 -75.94(17)
C14 C15 O1 C1 45.99(19)
C3 C2 O2 C17 1.5(2)
C1 C2 O2 C17 -177.62(14)
C12 C11 O4 C18 3.4(3)
C10 C11 O4 C18 -175.96(14)
O1 C15 O5 C19 -58.02(17)
C14 C15 O5 C19 178.79(13)
C20 C19 O5 C15 178.28(14)
